data_4311008
loop_
_publ_author_name
'Faith E. Jacobsen'
'Seth M. Cohen'

_publ_section_title
;
 Using Model Complexes To Augment and Advance Metalloproteinase Inhibitor
 Design
;
_journal_name_full 'Inorganic Chemistry'
_journal_page_first 3038
_journal_page_last 3047
_journal_paper_doi 10.1021/ic035388o
_journal_volume 43
_journal_year 2004
_chemical_formula_sum 'C42.5 H39.5 B N6 O2 Zn'
_chemical_formula_weight 742.48
_chemical_name_systematic
; 
 ? 
;
_space_group_IT_number 2
_symmetry_cell_setting triclinic
_symmetry_space_group_name_Hall '-P 1'
_symmetry_space_group_name_H-M 'P -1'
_atom_sites_solution_hydrogens geom
_atom_sites_solution_primary direct
_atom_sites_solution_secondary difmap
_audit_creation_method SHELXL-97
_cell_angle_alpha 77.227(2)
_cell_angle_beta 89.995(2)
_cell_angle_gamma 87.780(2)
_cell_formula_units_Z 4
_cell_length_a 10.8652(15)
_cell_length_b 16.770(2)
_cell_length_c 20.893(3)
_cell_measurement_reflns_used 5324
_cell_measurement_temperature 273(2)
_cell_measurement_theta_max 27.39
_cell_measurement_theta_min 2.29
_cell_volume 3709.8(9)
_computing_cell_refinement 'Bruker SMART'
_computing_data_collection 'Bruker SMART'
_computing_data_reduction 'Bruker SAINT'
_computing_molecular_graphics 'Bruker SHELXTL'
_computing_publication_material 'Bruker SHELXTL'
_computing_structure_refinement 'SHELXL-97 (Sheldrick, 1997)'
_computing_structure_solution 'SHELXS-97 (Sheldrick, 1990)'
_diffrn_ambient_temperature 273(2)
_diffrn_measured_fraction_theta_full 0.993
_diffrn_measured_fraction_theta_max 0.993
_diffrn_measurement_device_type 'CCD area detector'
_diffrn_measurement_method 'phi and omega scans'
_diffrn_radiation_monochromator graphite
_diffrn_radiation_source 'fine-focus sealed tube'
_diffrn_radiation_type MoK\a
_diffrn_radiation_wavelength 0.71073
_diffrn_reflns_av_R_equivalents 0.0875
_diffrn_reflns_av_sigmaI/netI 0.1298
_diffrn_reflns_limit_h_max 12
_diffrn_reflns_limit_h_min -12
_diffrn_reflns_limit_k_max 19
_diffrn_reflns_limit_k_min -19
_diffrn_reflns_limit_l_max 23
_diffrn_reflns_limit_l_min -23
_diffrn_reflns_number 24677
_diffrn_reflns_theta_full 24.00
_diffrn_reflns_theta_max 24.00
_diffrn_reflns_theta_min 1.25
_exptl_absorpt_coefficient_mu 0.708
_exptl_absorpt_correction_type none
_exptl_crystal_colour colorless
_exptl_crystal_density_diffrn 1.329
_exptl_crystal_density_meas 0
_exptl_crystal_density_method 'not measured'
_exptl_crystal_description rod
_exptl_crystal_F_000 1550
_exptl_crystal_size_max 0.28
_exptl_crystal_size_mid 0.23
_exptl_crystal_size_min 0.05
_refine_diff_density_max 1.185
_refine_diff_density_min -1.231
_refine_diff_density_rms 0.107
_refine_ls_extinction_method none
_refine_ls_goodness_of_fit_ref 1.128
_refine_ls_hydrogen_treatment mixed
_refine_ls_matrix_type full
_refine_ls_number_parameters 962
_refine_ls_number_reflns 11579
_refine_ls_number_restraints 0
_refine_ls_restrained_S_all 1.128
_refine_ls_R_factor_all 0.1424
_refine_ls_R_factor_gt 0.0948
_refine_ls_shift/su_max 1.307
_refine_ls_shift/su_mean 0.037
_refine_ls_structure_factor_coef Fsqd
_refine_ls_weighting_details 'calc w=1/[\s^2^(Fo^2^)+(0.0213P)^2^+30.0665P] where P=(Fo^2^+2Fc^2^)/3'
_refine_ls_weighting_scheme calc
_refine_ls_wR_factor_gt 0.1794
_refine_ls_wR_factor_ref 0.1945
_reflns_number_gt 7757
_reflns_number_total 11579
_reflns_threshold_expression >2sigma(I)
_cod_data_source_file ic035388osi20031202_080157_9.cif
_cod_data_source_block '[Zn(hydrotri(5,3Methylphenylpyrazolyl)borate)(2-hydroxyacetophenone)]'
_cod_depositor_comments
;
The following automatic conversions were performed:
'_symmetry_cell_setting' value 'Triclinic' changed to 'triclinic'
according to '/home/saulius/struct/CIF-dictionaries/cif_core.dic'
dictionary named 'cif_core.dic' version 2.4.1 from 2010-06-29.

Automatic conversion script
Id: cif_fix_enum 1527 2010-12-29 10:47:43Z saulius 
;
_cod_original_cell_volume 3709.6(9)
_cod_original_formula_sum 'C42.50 H39.50 B N6 O2 Zn'
_cod_database_code 4311008

loop_
_symmetry_equiv_pos_as_xyz
'x, y, z'
'-x, -y, -z'

loop_
_atom_site_label
_atom_site_type_symbol
_atom_site_fract_x
_atom_site_fract_y
_atom_site_fract_z
_atom_site_U_iso_or_equiv
_atom_site_adp_type
_atom_site_occupancy
_atom_site_symmetry_multiplicity
_atom_site_calc_flag
_atom_site_refinement_flags
_atom_site_disorder_assembly
_atom_site_disorder_group
B1 B 0.7168(8) 0.4908(5) 0.3964(5) 0.016(2) Uani 1 1 d . . .
B2 B 0.2296(8) 0.0642(5) 0.3963(5) 0.015(2) Uani 1 1 d . . .
C1 C 0.7060(7) 0.5462(5) 0.5317(4) 0.024(2) Uani 1 1 d . . .
H1A H 0.7039 0.4876 0.5426 0.036 Uiso 1 1 calc R . .
H1B H 0.6796 0.5674 0.5687 0.036 Uiso 1 1 calc R . .
H1C H 0.7886 0.5621 0.5205 0.036 Uiso 1 1 calc R . .
C2 C 0.6227(7) 0.5793(5) 0.4750(4) 0.0186(19) Uani 1 1 d . . .
C3 C 0.5311(7) 0.6393(4) 0.4680(4) 0.0147(18) Uani 1 1 d . . .
H3 H 0.5086 0.6695 0.4988 0.018 Uiso 1 1 calc R . .
C4 C 0.4783(7) 0.6465(5) 0.4068(4) 0.0174(19) Uani 1 1 d . . .
C5 C 0.3762(7) 0.7011(5) 0.3741(4) 0.0160(18) Uani 1 1 d . . .
C6 C 0.3695(7) 0.7825(5) 0.3813(4) 0.0192(19) Uani 1 1 d . . .
H6 H 0.4280 0.8009 0.4066 0.023 Uiso 1 1 calc R . .
C7 C 0.2759(8) 0.8352(5) 0.3507(4) 0.025(2) Uani 1 1 d . . .
H7 H 0.2716 0.8890 0.3557 0.030 Uiso 1 1 calc R . .
C8 C 0.1890(8) 0.8090(5) 0.3131(4) 0.024(2) Uani 1 1 d . . .
H8 H 0.1258 0.8448 0.2931 0.029 Uiso 1 1 calc R . .
C9 C 0.1958(7) 0.7296(5) 0.3051(4) 0.023(2) Uani 1 1 d . . .
H9 H 0.1383 0.7122 0.2787 0.027 Uiso 1 1 calc R . .
C10 C 0.2879(7) 0.6759(5) 0.3362(4) 0.0160(18) Uani 1 1 d . . .
H10 H 0.2905 0.6219 0.3315 0.019 Uiso 1 1 calc R . .
C11 C 1.0058(7) 0.5179(5) 0.3813(4) 0.024(2) Uani 1 1 d . . .
H11A H 0.9978 0.5513 0.4130 0.036 Uiso 1 1 calc R . .
H11B H 1.0870 0.5223 0.3630 0.036 Uiso 1 1 calc R . .
H11C H 0.9927 0.4619 0.4022 0.036 Uiso 1 1 calc R . .
C12 C 0.9117(7) 0.5465(4) 0.3274(4) 0.0161(19) Uani 1 1 d . . .
C13 C 0.9304(7) 0.5885(5) 0.2636(4) 0.0172(19) Uani 1 1 d . . .
H13 H 1.0049 0.6048 0.2441 0.021 Uiso 1 1 calc R . .
C14 C 0.8137(7) 0.6012(5) 0.2350(4) 0.0161(18) Uani 1 1 d . . .
C15 C 0.7795(7) 0.6457(5) 0.1678(4) 0.022(2) Uani 1 1 d . . .
C16 C 0.6839(7) 0.6207(5) 0.1332(4) 0.025(2) Uani 1 1 d . . .
H16 H 0.6401 0.5751 0.1524 0.030 Uiso 1 1 calc R . .
C17 C 0.6541(8) 0.6640(5) 0.0698(5) 0.029(2) Uani 1 1 d . . .
H17 H 0.5906 0.6466 0.0471 0.035 Uiso 1 1 calc R . .
C18 C 0.7169(9) 0.7319(6) 0.0404(5) 0.040(3) Uani 1 1 d . . .
H18 H 0.6957 0.7612 -0.0016 0.048 Uiso 1 1 calc R . .
C19 C 0.8126(9) 0.7554(6) 0.0750(5) 0.040(3) Uani 1 1 d . . .
H19 H 0.8566 0.8008 0.0555 0.048 Uiso 1 1 calc R . .
C20 C 0.8446(8) 0.7136(6) 0.1374(5) 0.031(2) Uani 1 1 d . . .
H20 H 0.9096 0.7307 0.1594 0.038 Uiso 1 1 calc R . .
C21 C 0.7534(7) 0.3032(5) 0.4523(4) 0.0189(19) Uani 1 1 d . . .
H21A H 0.8337 0.3160 0.4349 0.028 Uiso 1 1 calc R . .
H21B H 0.7458 0.2449 0.4629 0.028 Uiso 1 1 calc R . .
H21C H 0.7421 0.3240 0.4913 0.028 Uiso 1 1 calc R . .
C22 C 0.6580(7) 0.3413(4) 0.4026(4) 0.0137(17) Uani 1 1 d . . .
C23 C 0.5663(7) 0.3050(5) 0.3746(4) 0.0172(18) Uani 1 1 d . . .
H23 H 0.5529 0.2493 0.3818 0.021 Uiso 1 1 calc R . .
C24 C 0.4985(7) 0.3675(5) 0.3337(4) 0.0140(18) Uani 1 1 d . . .
C25 C 0.3856(7) 0.3573(4) 0.2971(4) 0.0163(18) Uani 1 1 d . . .
C26 C 0.3701(7) 0.2842(5) 0.2775(4) 0.0181(19) Uani 1 1 d . . .
H26 H 0.4321 0.2433 0.2859 0.022 Uiso 1 1 calc R . .
C27 C 0.2626(7) 0.2718(5) 0.2454(4) 0.0186(19) Uani 1 1 d . . .
H27 H 0.2529 0.2224 0.2329 0.022 Uiso 1 1 calc R . .
C28 C 0.1711(7) 0.3316(5) 0.2320(4) 0.0164(18) Uani 1 1 d . . .
H28 H 0.0993 0.3231 0.2106 0.020 Uiso 1 1 calc R . .
C29 C 0.1862(7) 0.4045(5) 0.2504(4) 0.0166(18) Uani 1 1 d . . .
H29 H 0.1246 0.4456 0.2407 0.020 Uiso 1 1 calc R . .
C30 C 0.2923(7) 0.4176(5) 0.2833(4) 0.0158(18) Uani 1 1 d . . .
H30 H 0.3007 0.4668 0.2962 0.019 Uiso 1 1 calc R . .
C31 C 0.4901(10) 0.8359(5) 0.1854(5) 0.046(3) Uani 1 1 d . . .
H31A H 0.5708 0.8461 0.1996 0.069 Uiso 1 1 calc R . .
H31B H 0.4293 0.8631 0.2073 0.069 Uiso 1 1 calc R . .
H31C H 0.4824 0.8564 0.1388 0.069 Uiso 1 1 calc R . .
C32 C 0.4707(8) 0.7447(5) 0.2019(4) 0.022(2) Uani 1 1 d . . .
C33 C 0.3703(7) 0.7118(5) 0.1693(4) 0.024(2) Uani 1 1 d . . .
C34 C 0.3545(7) 0.6268(5) 0.1785(4) 0.0185(19) Uani 1 1 d . . .
C35 C 0.2561(8) 0.6019(5) 0.1433(4) 0.024(2) Uani 1 1 d . . .
H35 H 0.2454 0.5465 0.1463 0.029 Uiso 1 1 calc R . .
C36 C 0.1775(8) 0.6580(6) 0.1054(4) 0.031(2) Uani 1 1 d . . .
H36 H 0.1124 0.6397 0.0843 0.038 Uiso 1 1 calc R . .
C37 C 0.1914(8) 0.7416(5) 0.0972(5) 0.031(2) Uani 1 1 d . . .
H37 H 0.1364 0.7789 0.0712 0.037 Uiso 1 1 calc R . .
C38 C 0.2863(8) 0.7677(5) 0.1278(4) 0.028(2) Uani 1 1 d . . .
H38 H 0.2973 0.8236 0.1217 0.034 Uiso 1 1 calc R . .
C39 C 0.2611(7) 0.2217(5) 0.4543(4) 0.0189(19) Uani 1 1 d . . .
H39A H 0.2644 0.1752 0.4906 0.028 Uiso 1 1 calc R . .
H39B H 0.2441 0.2705 0.4700 0.028 Uiso 1 1 calc R . .
H39C H 0.3388 0.2256 0.4321 0.028 Uiso 1 1 calc R . .
C40 C 0.1617(7) 0.2119(4) 0.4076(4) 0.0144(17) Uani 1 1 d . . .
C41 C 0.0638(7) 0.2659(4) 0.3827(4) 0.0145(18) Uani 1 1 d . . .
H41 H 0.0465 0.3174 0.3911 0.017 Uiso 1 1 calc R . .
C42 C -0.0033(7) 0.2262(5) 0.3423(4) 0.0156(18) Uani 1 1 d . . .
C43 C -0.1130(7) 0.2570(4) 0.3014(4) 0.0122(17) Uani 1 1 d . . .
C44 C -0.1365(7) 0.3406(5) 0.2798(4) 0.0167(18) Uani 1 1 d . . .
H44 H -0.0863 0.3774 0.2934 0.020 Uiso 1 1 calc R . .
C45 C -0.2350(7) 0.3690(5) 0.2376(4) 0.0207(19) Uani 1 1 d . . .
H45 H -0.2487 0.4250 0.2219 0.025 Uiso 1 1 calc R . .
C46 C -0.3123(8) 0.3158(5) 0.2190(4) 0.024(2) Uani 1 1 d . . .
H46 H -0.3788 0.3355 0.1913 0.029 Uiso 1 1 calc R . .
C47 C -0.2914(7) 0.2327(5) 0.2415(4) 0.020(2) Uani 1 1 d . . .
H47 H -0.3437 0.1963 0.2287 0.024 Uiso 1 1 calc R . .
C48 C -0.1932(7) 0.2034(5) 0.2829(4) 0.0162(18) Uani 1 1 d . . .
H48 H -0.1806 0.1474 0.2986 0.019 Uiso 1 1 calc R . .
C49 C 0.5175(7) 0.0592(5) 0.3680(4) 0.023(2) Uani 1 1 d . . .
H49A H 0.4981 0.1041 0.3884 0.034 Uiso 1 1 calc R . .
H49B H 0.5955 0.0673 0.3464 0.034 Uiso 1 1 calc R . .
H49C H 0.5217 0.0090 0.4008 0.034 Uiso 1 1 calc R . .
C50 C 0.4187(7) 0.0548(5) 0.3183(4) 0.019(2) Uani 1 1 d . . .
C51 C 0.4300(8) 0.0465(5) 0.2547(4) 0.022(2) Uani 1 1 d . . .
H51 H 0.5026 0.0437 0.2316 0.026 Uiso 1 1 calc R . .
C52 C 0.3092(7) 0.0432(5) 0.2316(4) 0.0173(18) Uani 1 1 d . . .
C53 C 0.2705(8) 0.0327(5) 0.1653(4) 0.024(2) Uani 1 1 d . . .
C54 C 0.3438(9) 0.0622(6) 0.1123(4) 0.034(2) Uani 1 1 d . . .
H54 H 0.4172 0.0869 0.1173 0.041 Uiso 1 1 calc R . .
C55 C 0.3038(11) 0.0536(7) 0.0503(5) 0.049(3) Uani 1 1 d . . .
H55 H 0.3523 0.0732 0.0140 0.059 Uiso 1 1 calc R . .
C56 C 0.1944(10) 0.0170(7) 0.0412(5) 0.047(3) Uani 1 1 d . . .
H56 H 0.1692 0.0128 -0.0004 0.056 Uiso 1 1 calc R . .
C57 C 0.1244(9) -0.0129(6) 0.0955(5) 0.036(3) Uani 1 1 d . . .
H57 H 0.0511 -0.0380 0.0908 0.043 Uiso 1 1 calc R . .
C58 C 0.1629(8) -0.0057(5) 0.1572(4) 0.028(2) Uani 1 1 d . . .
H58 H 0.1157 -0.0271 0.1937 0.033 Uiso 1 1 calc R . .
C59 C 0.2354(8) -0.0632(5) 0.5301(4) 0.026(2) Uani 1 1 d . . .
H59A H 0.3176 -0.0718 0.5156 0.038 Uiso 1 1 calc R . .
H59B H 0.2178 -0.1057 0.5676 0.038 Uiso 1 1 calc R . .
H59C H 0.2280 -0.0110 0.5419 0.038 Uiso 1 1 calc R . .
C60 C 0.1474(7) -0.0650(4) 0.4770(4) 0.0148(18) Uani 1 1 d . . .
C61 C 0.0559(7) -0.1187(5) 0.4742(4) 0.0159(18) Uani 1 1 d . . .
H61 H 0.0358 -0.1639 0.5065 0.019 Uiso 1 1 calc R . .
C62 C -0.0003(7) -0.0914(4) 0.4131(4) 0.0163(18) Uani 1 1 d . . .
C63 C -0.1016(7) -0.1318(4) 0.3879(4) 0.0145(17) Uani 1 1 d . . .
C64 C -0.0952(7) -0.2158(5) 0.3932(4) 0.0195(19) Uani 1 1 d . . .
H64 H -0.0248 -0.2457 0.4111 0.023 Uiso 1 1 calc R . .
C65 C -0.1908(8) -0.2557(5) 0.3727(5) 0.031(2) Uani 1 1 d . . .
H65 H -0.1850 -0.3122 0.3779 0.037 Uiso 1 1 calc R . .
C66 C -0.2958(7) -0.2124(5) 0.3442(4) 0.024(2) Uani 1 1 d . . .
H66 H -0.3591 -0.2393 0.3289 0.029 Uiso 1 1 calc R . .
C67 C -0.3050(8) -0.1279(5) 0.3389(4) 0.024(2) Uani 1 1 d . . .
H67 H -0.3765 -0.0986 0.3219 0.028 Uiso 1 1 calc R . .
C68 C -0.2091(7) -0.0879(5) 0.3586(4) 0.0180(19) Uani 1 1 d . . .
H68 H -0.2145 -0.0312 0.3527 0.022 Uiso 1 1 calc R . .
C69 C -0.0032(10) 0.2453(6) 0.0963(5) 0.045(3) Uani 1 1 d . . .
H69A H -0.0718 0.2839 0.0931 0.067 Uiso 1 1 calc R . .
H69B H 0.0057 0.2282 0.0555 0.067 Uiso 1 1 calc R . .
H69C H 0.0706 0.2705 0.1055 0.067 Uiso 1 1 calc R . .
C70 C -0.0254(8) 0.1723(5) 0.1505(4) 0.022(2) Uani 1 1 d . . .
C71 C -0.1243(7) 0.1165(5) 0.1435(4) 0.0178(19) Uani 1 1 d . . .
C72 C -0.1421(7) 0.0426(5) 0.1906(4) 0.021(2) Uani 1 1 d . . .
C73 C -0.2361(8) -0.0079(5) 0.1753(4) 0.027(2) Uani 1 1 d . . .
H73 H -0.2484 -0.0578 0.2040 0.033 Uiso 1 1 calc R . .
C74 C -0.3076(8) 0.0141(6) 0.1208(5) 0.032(2) Uani 1 1 d . . .
H74 H -0.3689 -0.0201 0.1134 0.039 Uiso 1 1 calc R . .
C75 C -0.2907(8) 0.0871(6) 0.0755(5) 0.032(2) Uani 1 1 d . . .
H75 H -0.3397 0.1020 0.0379 0.038 Uiso 1 1 calc R . .
C76 C -0.2011(8) 0.1363(5) 0.0876(4) 0.028(2) Uani 1 1 d . . .
H76 H -0.1899 0.1853 0.0574 0.034 Uiso 1 1 calc R . .
C77 C 0.4408(8) 0.3084(6) 0.1026(4) 0.027(2) Uani 1 1 d . . .
H77 H 0.3880 0.2664 0.1189 0.032 Uiso 1 1 calc R . .
C78 C 0.5451(10) 0.2940(7) 0.0680(5) 0.049(3) Uani 1 1 d . . .
H78 H 0.5610 0.2421 0.0602 0.058 Uiso 1 1 calc R . .
C79 C 0.6235(9) 0.3534(8) 0.0455(5) 0.047(3) Uani 1 1 d . . .
H79 H 0.6935 0.3419 0.0230 0.057 Uiso 1 1 calc R . .
C80 C 0.6013(9) 0.4321(7) 0.0555(5) 0.044(3) Uani 1 1 d . . .
H80 H 0.6555 0.4733 0.0395 0.053 Uiso 1 1 calc R . .
C81 C 0.4965(8) 0.4478(6) 0.0898(5) 0.034(2) Uani 1 1 d . . .
H81 H 0.4808 0.4999 0.0973 0.041 Uiso 1 1 calc R . .
C82 C 0.4166(8) 0.3870(5) 0.1126(4) 0.024(2) Uani 1 1 d . . .
H82 H 0.3460 0.3981 0.1348 0.029 Uiso 1 1 calc R . .
C83 C 0.1042(9) 0.4511(6) 0.0135(6) 0.044(3) Uani 1 1 d . . .
H83 H 0.1750 0.4174 0.0230 0.053 Uiso 1 1 calc R . .
C84 C 0.0369(10) 0.4701(6) 0.0635(5) 0.044(3) Uani 1 1 d . . .
H84 H 0.0623 0.4500 0.1068 0.053 Uiso 1 1 calc R . .
C85 C -0.0695(10) 0.5196(7) 0.0499(6) 0.051(3) Uani 1 1 d . . .
H85 H -0.1162 0.5324 0.0838 0.061 Uiso 1 1 calc R . .
H1 H 0.778(6) 0.466(4) 0.435(3) 0.000(17) Uiso 1 1 d . . .
H2 H 0.294(6) 0.069(4) 0.437(3) 0.000(16) Uiso 1 1 d . . .
N1 N 0.6266(5) 0.5535(4) 0.4182(3) 0.0123(14) Uani 1 1 d . . .
N2 N 0.5378(5) 0.5945(4) 0.3754(3) 0.0102(14) Uani 1 1 d . . .
N3 N 0.7906(6) 0.5324(4) 0.3361(3) 0.0153(15) Uani 1 1 d . . .
N4 N 0.7280(6) 0.5682(3) 0.2782(3) 0.0121(15) Uani 1 1 d . . .
N5 N 0.6430(6) 0.4234(4) 0.3790(3) 0.0141(15) Uani 1 1 d . . .
N6 N 0.5449(6) 0.4405(4) 0.3352(3) 0.0154(15) Uani 1 1 d . . .
N7 N 0.1507(5) 0.1445(4) 0.3837(3) 0.0144(15) Uani 1 1 d . . .
N8 N 0.0498(5) 0.1528(4) 0.3429(3) 0.0128(14) Uani 1 1 d . . .
N9 N 0.2972(6) 0.0553(4) 0.3328(3) 0.0184(16) Uani 1 1 d . . .
N10 N 0.2299(6) 0.0465(4) 0.2791(3) 0.0155(15) Uani 1 1 d . . .
N11 N 0.1447(6) -0.0079(4) 0.4195(3) 0.0140(15) Uani 1 1 d . . .
N12 N 0.0528(5) -0.0234(4) 0.3794(3) 0.0137(15) Uani 1 1 d . . .
O1 O 0.4240(4) 0.5700(3) 0.2155(2) 0.0148(12) Uani 1 1 d . . .
O2 O 0.5398(5) 0.7013(3) 0.2433(3) 0.0238(14) Uani 1 1 d . . .
O3 O -0.0818(5) 0.0184(3) 0.2457(3) 0.0238(14) Uani 1 1 d . . .
O4 O 0.0425(5) 0.1609(3) 0.1995(3) 0.0217(13) Uani 1 1 d . . .
Zn1 Zn 0.54044(8) 0.57123(5) 0.28352(5) 0.0142(2) Uani 1 1 d . . .
Zn2 Zn 0.04317(8) 0.06599(5) 0.28751(5) 0.0131(2) Uani 1 1 d . . .

loop_
_atom_site_aniso_label
_atom_site_aniso_U_11
_atom_site_aniso_U_22
_atom_site_aniso_U_33
_atom_site_aniso_U_23
_atom_site_aniso_U_13
_atom_site_aniso_U_12
B1 0.013(5) 0.017(5) 0.020(6) -0.011(4) -0.001(4) 0.001(4)
B2 0.018(5) 0.011(5) 0.013(5) 0.004(4) -0.013(4) 0.004(4)
C1 0.025(5) 0.037(5) 0.011(5) -0.009(4) -0.002(4) 0.006(4)
C2 0.017(4) 0.020(4) 0.017(5) 0.000(4) 0.002(4) -0.008(3)
C3 0.013(4) 0.015(4) 0.020(5) -0.011(4) 0.004(4) -0.003(3)
C4 0.015(4) 0.019(4) 0.020(5) -0.007(4) 0.008(4) 0.000(3)
C5 0.013(4) 0.020(4) 0.014(5) 0.000(4) 0.009(4) -0.003(3)
C6 0.019(4) 0.021(4) 0.018(5) -0.007(4) 0.006(4) 0.001(4)
C7 0.024(5) 0.015(4) 0.032(6) 0.003(4) 0.011(4) 0.004(4)
C8 0.020(5) 0.027(5) 0.025(5) -0.005(4) 0.012(4) 0.007(4)
C9 0.017(4) 0.017(4) 0.032(6) 0.000(4) -0.005(4) 0.000(3)
C10 0.018(4) 0.013(4) 0.017(5) -0.003(4) 0.007(4) -0.002(3)
C11 0.019(4) 0.023(5) 0.030(6) -0.007(4) -0.004(4) 0.001(4)
C12 0.023(5) 0.009(4) 0.015(5) 0.000(4) -0.003(4) -0.001(3)
C13 0.015(4) 0.015(4) 0.022(5) -0.004(4) 0.008(4) -0.002(3)
C14 0.017(4) 0.014(4) 0.020(5) -0.009(4) 0.003(4) -0.002(3)
C15 0.019(4) 0.025(5) 0.023(5) -0.009(4) 0.008(4) -0.003(4)
C16 0.017(4) 0.031(5) 0.029(6) -0.012(4) -0.001(4) 0.000(4)
C17 0.029(5) 0.027(5) 0.030(6) -0.003(5) 0.001(4) -0.006(4)
C18 0.044(6) 0.038(6) 0.034(7) 0.003(5) 0.005(5) -0.002(5)
C19 0.034(6) 0.041(6) 0.039(7) 0.009(5) 0.000(5) -0.015(5)
C20 0.021(5) 0.042(6) 0.029(6) -0.001(5) -0.001(4) -0.008(4)
C21 0.017(4) 0.017(4) 0.020(5) 0.000(4) -0.003(4) 0.004(3)
C22 0.013(4) 0.016(4) 0.012(5) -0.005(4) -0.002(3) 0.002(3)
C23 0.015(4) 0.016(4) 0.018(5) 0.000(4) 0.006(4) -0.002(3)
C24 0.011(4) 0.018(4) 0.015(5) -0.009(4) 0.005(3) 0.000(3)
C25 0.016(4) 0.013(4) 0.022(5) -0.006(4) 0.009(4) -0.009(3)
C26 0.016(4) 0.018(4) 0.020(5) -0.004(4) 0.007(4) 0.003(3)
C27 0.024(5) 0.019(4) 0.017(5) -0.010(4) 0.011(4) -0.011(4)
C28 0.012(4) 0.022(4) 0.014(5) 0.000(4) 0.001(4) -0.006(3)
C29 0.008(4) 0.020(4) 0.021(5) -0.002(4) 0.006(4) -0.001(3)
C30 0.023(4) 0.015(4) 0.009(4) 0.000(4) 0.004(4) -0.007(3)
C31 0.058(7) 0.022(5) 0.054(8) 0.000(5) -0.016(6) -0.006(5)
C32 0.022(5) 0.016(4) 0.024(5) 0.002(4) 0.002(4) 0.000(4)
C33 0.017(4) 0.024(5) 0.023(5) 0.007(4) -0.002(4) -0.004(4)
C34 0.012(4) 0.027(5) 0.016(5) -0.002(4) 0.009(4) -0.001(4)
C35 0.031(5) 0.023(5) 0.017(5) -0.001(4) -0.001(4) -0.002(4)
C36 0.019(5) 0.045(6) 0.027(6) -0.002(5) -0.007(4) 0.004(4)
C37 0.025(5) 0.032(5) 0.032(6) -0.001(5) -0.012(4) 0.015(4)
C38 0.030(5) 0.022(5) 0.031(6) -0.004(4) 0.005(4) 0.002(4)
C39 0.019(4) 0.018(4) 0.022(5) -0.009(4) 0.000(4) -0.005(3)
C40 0.015(4) 0.014(4) 0.014(5) -0.001(4) 0.000(3) 0.000(3)
C41 0.023(4) 0.005(4) 0.016(5) -0.002(3) 0.010(4) -0.005(3)
C42 0.015(4) 0.016(4) 0.017(5) -0.006(4) 0.002(4) -0.003(3)
C43 0.013(4) 0.012(4) 0.014(5) -0.008(3) 0.005(3) 0.003(3)
C44 0.015(4) 0.023(5) 0.012(5) -0.004(4) 0.005(4) 0.007(3)
C45 0.028(5) 0.012(4) 0.019(5) 0.001(4) 0.001(4) 0.011(4)
C46 0.020(5) 0.041(6) 0.010(5) -0.003(4) 0.002(4) 0.016(4)
C47 0.008(4) 0.032(5) 0.024(5) -0.015(4) -0.002(4) 0.000(4)
C48 0.011(4) 0.014(4) 0.023(5) -0.005(4) 0.009(4) 0.001(3)
C49 0.021(5) 0.016(4) 0.031(6) -0.004(4) 0.003(4) -0.005(4)
C50 0.013(4) 0.015(4) 0.031(6) -0.006(4) 0.000(4) -0.003(3)
C51 0.028(5) 0.010(4) 0.028(6) -0.003(4) 0.009(4) -0.002(4)
C52 0.017(4) 0.015(4) 0.018(5) -0.001(4) -0.001(4) 0.001(3)
C53 0.024(5) 0.021(5) 0.027(6) -0.007(4) 0.008(4) 0.008(4)
C54 0.039(6) 0.040(6) 0.024(6) -0.008(5) 0.011(5) 0.018(5)
C55 0.066(8) 0.064(8) 0.014(6) -0.007(5) 0.014(5) 0.028(6)
C56 0.042(6) 0.070(8) 0.034(7) -0.026(6) -0.009(6) 0.023(6)
C57 0.046(6) 0.037(6) 0.031(6) -0.022(5) 0.003(5) 0.012(5)
C58 0.030(5) 0.036(5) 0.022(5) -0.018(4) -0.008(4) 0.010(4)
C59 0.026(5) 0.024(5) 0.024(5) 0.001(4) -0.008(4) -0.009(4)
C60 0.016(4) 0.010(4) 0.018(5) -0.003(4) -0.001(4) 0.001(3)
C61 0.011(4) 0.017(4) 0.018(5) 0.000(4) 0.001(4) -0.001(3)
C62 0.017(4) 0.012(4) 0.019(5) -0.003(4) 0.002(4) 0.003(3)
C63 0.021(4) 0.014(4) 0.007(4) 0.002(3) 0.008(4) -0.007(3)
C64 0.023(4) 0.016(4) 0.021(5) -0.007(4) 0.007(4) -0.002(3)
C65 0.032(5) 0.024(5) 0.042(6) -0.016(5) 0.015(5) -0.012(4)
C66 0.019(5) 0.032(5) 0.024(5) -0.007(4) 0.003(4) -0.017(4)
C67 0.021(5) 0.032(5) 0.019(5) -0.008(4) -0.001(4) -0.006(4)
C68 0.016(4) 0.022(4) 0.017(5) -0.005(4) -0.002(4) -0.004(3)
C69 0.060(7) 0.041(6) 0.031(6) 0.002(5) -0.011(5) -0.025(5)
C70 0.033(5) 0.014(4) 0.019(5) -0.005(4) 0.002(4) 0.000(4)
C71 0.015(4) 0.023(5) 0.017(5) -0.010(4) 0.001(4) 0.005(3)
C72 0.015(4) 0.032(5) 0.019(5) -0.009(4) 0.003(4) -0.001(4)
C73 0.030(5) 0.032(5) 0.021(5) -0.007(4) -0.004(4) -0.012(4)
C74 0.030(5) 0.040(6) 0.030(6) -0.012(5) -0.011(5) -0.009(4)
C75 0.024(5) 0.046(6) 0.029(6) -0.018(5) -0.013(4) 0.005(4)
C76 0.036(5) 0.031(5) 0.020(5) -0.010(4) -0.004(4) 0.006(4)
C77 0.025(5) 0.037(5) 0.018(5) -0.004(4) -0.001(4) 0.004(4)
C78 0.047(7) 0.073(8) 0.030(6) -0.027(6) -0.024(5) 0.027(6)
C79 0.023(5) 0.087(9) 0.028(7) -0.004(6) 0.004(5) 0.006(6)
C80 0.027(6) 0.059(7) 0.034(7) 0.015(6) -0.004(5) -0.006(5)
C81 0.027(5) 0.035(6) 0.031(6) 0.013(5) -0.008(5) 0.004(4)
C82 0.021(5) 0.031(5) 0.016(5) 0.004(4) -0.005(4) 0.008(4)
C83 0.033(6) 0.032(6) 0.064(9) -0.004(6) -0.004(6) 0.005(5)
C84 0.054(7) 0.036(6) 0.039(7) 0.004(5) -0.012(6) -0.017(5)
C85 0.041(6) 0.065(8) 0.051(8) -0.023(7) 0.010(6) 0.004(6)
N1 0.014(3) 0.016(3) 0.009(4) -0.006(3) -0.001(3) -0.001(3)
N2 0.007(3) 0.015(3) 0.008(4) -0.002(3) -0.002(3) -0.004(3)
N3 0.012(3) 0.015(3) 0.021(4) -0.008(3) 0.000(3) 0.000(3)
N4 0.014(3) 0.005(3) 0.019(4) -0.007(3) -0.001(3) -0.001(3)
N5 0.015(3) 0.009(3) 0.018(4) -0.004(3) -0.002(3) 0.002(3)
N6 0.016(3) 0.015(3) 0.015(4) -0.005(3) -0.002(3) -0.002(3)
N7 0.011(3) 0.012(3) 0.020(4) -0.004(3) -0.005(3) 0.002(3)
N8 0.008(3) 0.018(4) 0.013(4) -0.006(3) 0.000(3) -0.001(3)
N9 0.018(4) 0.013(3) 0.026(4) -0.007(3) 0.004(3) -0.005(3)
N10 0.015(4) 0.020(4) 0.013(4) -0.005(3) 0.004(3) -0.001(3)
N11 0.014(3) 0.010(3) 0.019(4) -0.009(3) -0.004(3) 0.002(3)
N12 0.010(3) 0.015(4) 0.016(4) -0.003(3) -0.002(3) 0.001(3)
O1 0.013(3) 0.021(3) 0.007(3) 0.005(2) -0.003(2) -0.004(2)
O2 0.018(3) 0.023(3) 0.029(4) -0.003(3) -0.004(3) 0.003(3)
O3 0.031(3) 0.025(3) 0.013(3) 0.002(3) -0.009(3) -0.014(3)
O4 0.019(3) 0.024(3) 0.024(4) -0.008(3) -0.002(3) -0.001(2)
Zn1 0.0116(5) 0.0155(5) 0.0160(6) -0.0048(4) -0.0020(4) 0.0002(4)
Zn2 0.0123(5) 0.0118(5) 0.0154(6) -0.0031(4) -0.0011(4) -0.0009(4)

loop_
_atom_type_symbol
_atom_type_description
_atom_type_scat_dispersion_real
_atom_type_scat_dispersion_imag
_atom_type_scat_source
C C 0.0033 0.0016 'International Tables Vol C Tables 4.2.6.8 and 6.1.1.4'
H H 0.0000 0.0000 'International Tables Vol C Tables 4.2.6.8 and 6.1.1.4'
B B 0.0013 0.0007 'International Tables Vol C Tables 4.2.6.8 and 6.1.1.4'
N N 0.0061 0.0033 'International Tables Vol C Tables 4.2.6.8 and 6.1.1.4'
O O 0.0106 0.0060 'International Tables Vol C Tables 4.2.6.8 and 6.1.1.4'
Zn Zn 0.2839 1.4301 'International Tables Vol C Tables 4.2.6.8 and 6.1.1.4'

loop_
_geom_angle_atom_site_label_1
_geom_angle_atom_site_label_2
_geom_angle_atom_site_label_3
_geom_angle
_geom_angle_site_symmetry_1
_geom_angle_site_symmetry_3
_geom_angle_publ_flag
N5 B1 N3 109.2(7) . . ?
N5 B1 N1 108.8(6) . . ?
N3 B1 N1 110.6(7) . . ?
N7 B2 N11 108.6(6) . . ?
N7 B2 N9 110.3(6) . . ?
N11 B2 N9 110.4(6) . . ?
N1 C2 C3 106.7(7) . . ?
N1 C2 C1 123.7(7) . . ?
C3 C2 C1 129.6(7) . . ?
C2 C3 C4 107.4(7) . . ?
N2 C4 C3 109.3(7) . . ?
N2 C4 C5 120.4(7) . . ?
C3 C4 C5 130.3(7) . . ?
C10 C5 C6 118.7(7) . . ?
C10 C5 C4 122.8(7) . . ?
C6 C5 C4 118.5(7) . . ?
C7 C6 C5 119.8(8) . . ?
C8 C7 C6 120.8(8) . . ?
C7 C8 C9 119.9(8) . . ?
C8 C9 C10 120.0(8) . . ?
C9 C10 C5 120.9(7) . . ?
N3 C12 C13 109.3(7) . . ?
N3 C12 C11 122.4(7) . . ?
C13 C12 C11 128.3(7) . . ?
C12 C13 C14 105.1(7) . . ?
N4 C14 C13 110.6(7) . . ?
N4 C14 C15 121.3(7) . . ?
C13 C14 C15 128.0(7) . . ?
C20 C15 C16 118.6(8) . . ?
C20 C15 C14 119.9(7) . . ?
C16 C15 C14 121.5(8) . . ?
C17 C16 C15 120.1(8) . . ?
C18 C17 C16 121.3(9) . . ?
C17 C18 C19 118.1(9) . . ?
C20 C19 C18 121.9(9) . . ?
C19 C20 C15 120.0(8) . . ?
N5 C22 C23 106.9(6) . . ?
N5 C22 C21 123.5(7) . . ?
C23 C22 C21 129.5(7) . . ?
C22 C23 C24 106.8(7) . . ?
N6 C24 C23 110.3(7) . . ?
N6 C24 C25 124.1(7) . . ?
C23 C24 C25 125.5(7) . . ?
C30 C25 C26 118.6(7) . . ?
C30 C25 C24 122.0(7) . . ?
C26 C25 C24 119.4(7) . . ?
C27 C26 C25 120.6(7) . . ?
C28 C27 C26 120.5(7) . . ?
C27 C28 C29 119.4(7) . . ?
C28 C29 C30 120.9(7) . . ?
C25 C30 C29 120.1(7) . . ?
O2 C32 C33 122.9(7) . . ?
O2 C32 C31 117.7(8) . . ?
C33 C32 C31 119.4(8) . . ?
C34 C33 C38 119.4(8) . . ?
C34 C33 C32 121.8(7) . . ?
C38 C33 C32 118.8(7) . . ?
O1 C34 C33 125.1(7) . . ?
O1 C34 C35 117.9(7) . . ?
C33 C34 C35 117.0(7) . . ?
C36 C35 C34 121.1(8) . . ?
C35 C36 C37 122.0(8) . . ?
C38 C37 C36 118.8(8) . . ?
C37 C38 C33 121.7(8) . . ?
N7 C40 C41 107.6(6) . . ?
N7 C40 C39 123.7(6) . . ?
C41 C40 C39 128.7(7) . . ?
C40 C41 C42 105.5(6) . . ?
N8 C42 C41 109.8(7) . . ?
N8 C42 C43 121.5(6) . . ?
C41 C42 C43 128.6(7) . . ?
C44 C43 C48 118.9(7) . . ?
C44 C43 C42 120.1(7) . . ?
C48 C43 C42 121.0(7) . . ?
C43 C44 C45 119.8(7) . . ?
C46 C45 C44 120.8(7) . . ?
C45 C46 C47 119.8(8) . . ?
C48 C47 C46 120.1(7) . . ?
C47 C48 C43 120.6(7) . . ?
N9 C50 C51 107.9(7) . . ?
N9 C50 C49 122.5(8) . . ?
C51 C50 C49 129.6(8) . . ?
C50 C51 C52 105.8(7) . . ?
N10 C52 C51 109.8(7) . . ?
N10 C52 C53 122.8(7) . . ?
C51 C52 C53 127.3(8) . . ?
C54 C53 C58 120.4(9) . . ?
C54 C53 C52 118.7(8) . . ?
C58 C53 C52 120.9(8) . . ?
C53 C54 C55 117.7(10) . . ?
C56 C55 C54 122.4(10) . . ?
C57 C56 C55 118.3(10) . . ?
C56 C57 C58 120.1(10) . . ?
C53 C58 C57 121.0(9) . . ?
N11 C60 C61 107.8(7) . . ?
N11 C60 C59 122.4(7) . . ?
C61 C60 C59 129.8(8) . . ?
C60 C61 C62 105.8(7) . . ?
N12 C62 C61 110.6(7) . . ?
N12 C62 C63 124.5(7) . . ?
C61 C62 C63 124.9(7) . . ?
C64 C63 C68 117.7(7) . . ?
C64 C63 C62 120.1(7) . . ?
C68 C63 C62 122.2(7) . . ?
C65 C64 C63 121.4(8) . . ?
C64 C65 C66 120.7(8) . . ?
C65 C66 C67 118.9(7) . . ?
C68 C67 C66 120.4(8) . . ?
C67 C68 C63 120.8(8) . . ?
O4 C70 C71 122.7(8) . . ?
O4 C70 C69 117.5(8) . . ?
C71 C70 C69 119.8(8) . . ?
C76 C71 C72 119.0(8) . . ?
C76 C71 C70 118.8(8) . . ?
C72 C71 C70 122.2(7) . . ?
O3 C72 C71 125.6(7) . . ?
O3 C72 C73 118.3(8) . . ?
C71 C72 C73 116.0(8) . . ?
C74 C73 C72 122.5(9) . . ?
C73 C74 C75 121.0(8) . . ?
C76 C75 C74 118.4(8) . . ?
C75 C76 C71 123.0(9) . . ?
C78 C77 C82 118.7(9) . . ?
C79 C78 C77 121.3(10) . . ?
C78 C79 C80 120.7(10) . . ?
C81 C80 C79 118.8(10) . . ?
C82 C81 C80 120.3(9) . . ?
C81 C82 C77 120.2(9) . . ?
C85 C83 C84 120.9(10) 2_565 . ?
C83 C84 C85 120.0(10) . . ?
C83 C85 C84 119.1(10) 2_565 . ?
C2 N1 N2 110.5(6) . . ?
C2 N1 B1 129.7(7) . . ?
N2 N1 B1 119.8(6) . . ?
C4 N2 N1 106.1(6) . . ?
C4 N2 Zn1 137.7(5) . . ?
N1 N2 Zn1 115.9(4) . . ?
C12 N3 N4 108.5(6) . . ?
C12 N3 B1 132.2(7) . . ?
N4 N3 B1 119.2(6) . . ?
C14 N4 N3 106.5(6) . . ?
C14 N4 Zn1 137.1(5) . . ?
N3 N4 Zn1 115.8(5) . . ?
C22 N5 N6 110.4(6) . . ?
C22 N5 B1 127.9(6) . . ?
N6 N5 B1 121.7(6) . . ?
C24 N6 N5 105.6(6) . . ?
C24 N6 Zn1 143.0(5) . . ?
N5 N6 Zn1 110.4(4) . . ?
C40 N7 N8 110.5(6) . . ?
C40 N7 B2 130.4(6) . . ?
N8 N7 B2 119.1(6) . . ?
C42 N8 N7 106.7(6) . . ?
C42 N8 Zn2 137.4(5) . . ?
N7 N8 Zn2 114.4(4) . . ?
C50 N9 N10 109.4(6) . . ?
C50 N9 B2 131.1(7) . . ?
N10 N9 B2 119.5(6) . . ?
C52 N10 N9 107.1(6) . . ?
C52 N10 Zn2 137.2(5) . . ?
N9 N10 Zn2 114.1(5) . . ?
C60 N11 N12 110.1(6) . . ?
C60 N11 B2 129.2(6) . . ?
N12 N11 B2 120.7(6) . . ?
C62 N12 N11 105.7(6) . . ?
C62 N12 Zn2 142.5(5) . . ?
N11 N12 Zn2 111.8(5) . . ?
C34 O1 Zn1 133.0(5) . . ?
C32 O2 Zn1 129.9(5) . . ?
C72 O3 Zn2 133.1(5) . . ?
C70 O4 Zn2 130.0(5) . . ?
O1 Zn1 N4 128.1(2) . . ?
O1 Zn1 N2 137.1(2) . . ?
N4 Zn1 N2 94.0(2) . . ?
O1 Zn1 O2 84.8(2) . . ?
N4 Zn1 O2 88.8(2) . . ?
N2 Zn1 O2 88.8(2) . . ?
O1 Zn1 N6 100.3(2) . . ?
N4 Zn1 N6 90.5(2) . . ?
N2 Zn1 N6 85.2(2) . . ?
O2 Zn1 N6 173.9(2) . . ?
O3 Zn2 N8 136.4(2) . . ?
O3 Zn2 N10 125.8(3) . . ?
N8 Zn2 N10 97.6(2) . . ?
O3 Zn2 O4 86.1(2) . . ?
N8 Zn2 O4 89.9(2) . . ?
N10 Zn2 O4 90.2(2) . . ?
O3 Zn2 N12 98.3(2) . . ?
N8 Zn2 N12 86.4(2) . . ?
N10 Zn2 N12 87.8(2) . . ?
O4 Zn2 N12 175.5(2) . . ?

loop_
_geom_bond_atom_site_label_1
_geom_bond_atom_site_label_2
_geom_bond_distance
_geom_bond_site_symmetry_2
_geom_bond_publ_flag
B1 N5 1.519(10) . ?
B1 N3 1.541(12) . ?
B1 N1 1.552(10) . ?
B2 N7 1.540(10) . ?
B2 N11 1.542(11) . ?
B2 N9 1.548(12) . ?
C1 C2 1.483(11) . ?
C2 N1 1.350(10) . ?
C2 C3 1.372(11) . ?
C3 C4 1.380(11) . ?
C4 N2 1.348(9) . ?
C4 C5 1.477(11) . ?
C5 C10 1.381(11) . ?
C5 C6 1.406(10) . ?
C6 C7 1.379(11) . ?
C7 C8 1.373(12) . ?
C8 C9 1.378(11) . ?
C9 C10 1.381(11) . ?
C11 C12 1.506(11) . ?
C12 N3 1.350(10) . ?
C12 C13 1.381(11) . ?
C13 C14 1.390(11) . ?
C14 N4 1.344(10) . ?
C14 C15 1.476(11) . ?
C15 C20 1.394(12) . ?
C15 C16 1.395(11) . ?
C16 C17 1.393(12) . ?
C17 C18 1.375(13) . ?
C18 C19 1.386(13) . ?
C19 C20 1.374(13) . ?
C21 C22 1.489(10) . ?
C22 N5 1.359(9) . ?
C22 C23 1.382(10) . ?
C23 C24 1.383(11) . ?
C24 N6 1.350(9) . ?
C24 C25 1.481(10) . ?
C25 C30 1.386(11) . ?
C25 C26 1.392(10) . ?
C26 C27 1.392(11) . ?
C27 C28 1.369(11) . ?
C28 C29 1.376(10) . ?
C29 C30 1.393(10) . ?
C31 C32 1.515(11) . ?
C32 O2 1.234(10) . ?
C32 C33 1.474(11) . ?
C33 C34 1.413(11) . ?
C33 C38 1.427(12) . ?
C34 O1 1.302(9) . ?
C34 C35 1.424(11) . ?
C35 C36 1.360(12) . ?
C36 C37 1.389(12) . ?
C37 C38 1.351(12) . ?
C39 C40 1.493(10) . ?
C40 N7 1.342(9) . ?
C40 C41 1.393(10) . ?
C41 C42 1.404(10) . ?
C42 N8 1.336(9) . ?
C42 C43 1.476(10) . ?
C43 C44 1.388(10) . ?
C43 C48 1.389(10) . ?
C44 C45 1.387(11) . ?
C45 C46 1.365(12) . ?
C46 C47 1.378(11) . ?
C47 C48 1.378(11) . ?
C49 C50 1.508(11) . ?
C50 N9 1.354(10) . ?
C50 C51 1.373(12) . ?
C51 C52 1.406(11) . ?
C52 N10 1.324(10) . ?
C52 C53 1.496(11) . ?
C53 C54 1.377(12) . ?
C53 C58 1.384(12) . ?
C54 C55 1.405(13) . ?
C55 C56 1.391(15) . ?
C56 C57 1.376(14) . ?
C57 C58 1.388(12) . ?
C59 C60 1.472(11) . ?
C60 N11 1.359(10) . ?
C60 C61 1.377(10) . ?
C61 C62 1.389(11) . ?
C62 N12 1.351(10) . ?
C62 C63 1.472(10) . ?
C63 C64 1.387(10) . ?
C63 C68 1.419(11) . ?
C64 C65 1.375(11) . ?
C65 C66 1.388(12) . ?
C66 C67 1.396(11) . ?
C67 C68 1.373(10) . ?
C69 C70 1.501(12) . ?
C70 O4 1.237(10) . ?
C70 C71 1.480(11) . ?
C71 C76 1.408(11) . ?
C71 C72 1.420(11) . ?
C72 O3 1.301(10) . ?
C72 C73 1.431(11) . ?
C73 C74 1.353(12) . ?
C74 C75 1.390(13) . ?
C75 C76 1.358(12) . ?
C77 C78 1.387(13) . ?
C77 C82 1.395(12) . ?
C78 C79 1.341(15) . ?
C79 C80 1.393(15) . ?
C80 C81 1.394(13) . ?
C81 C82 1.369(12) . ?
C83 C85 1.355(15) 2_565 ?
C83 C84 1.364(14) . ?
C84 C85 1.388(14) . ?
C85 C83 1.355(15) 2_565 ?
N1 N2 1.372(8) . ?
N2 Zn1 2.041(6) . ?
N3 N4 1.390(9) . ?
N4 Zn1 2.041(6) . ?
N5 N6 1.384(8) . ?
N6 Zn1 2.217(6) . ?
N7 N8 1.373(8) . ?
N8 Zn2 2.054(6) . ?
N9 N10 1.378(9) . ?
N10 Zn2 2.056(6) . ?
N11 N12 1.373(8) . ?
N12 Zn2 2.159(6) . ?
O1 Zn1 1.908(5) . ?
O2 Zn1 2.157(6) . ?
O3 Zn2 1.908(5) . ?
O4 Zn2 2.149(6) . ?
